data_7717258
loop_
_publ_author_name
'Mishra, Ramranjan'
'Chatterjee, Pritha'
'Butcher, Ray J.'
'Patra, Ashis K.'

_publ_section_title
;
 A serendipitous crossed aldol reaction in the ligand periphery of a
 Ru(II) polypyridyl complex in silica bed: prospects for delivering
 anticancer agents for photoactivated chemotherapy.
;
_journal_issue 46
_journal_name_full 'Dalton transactions (Cambridge, England : 2003)'
_journal_page_first 18484
_journal_page_last 18493
_journal_paper_doi 10.1039/d4dt02337d
_journal_volume 53
_journal_year 2024
_chemical_formula_moiety '2(C49 H38 N8 O2 Ru), 6(N O3), 2(H3 O), H2 O, 4(C2 H3 N)'
_chemical_formula_sum 'C106 H96 N26 O25 Ru2'
_chemical_formula_weight 2336.22
_space_group_crystal_system monoclinic
_space_group_IT_number 14
_space_group_name_Hall '-P 2ybc'
_space_group_name_H-M_alt 'P 1 21/c 1'
_atom_sites_solution_hydrogens mixed
_atom_sites_solution_primary dual
_audit_creation_date 2024-07-25
_audit_creation_method
;
Olex2 1.2
(compiled 2018.05.29 svn.r3508 for OlexSys, GUI svn.r5506)
;
_audit_update_record
;
2024-08-16 deposited with the CCDC.	2024-10-18 downloaded from the CCDC.
;
_cell_angle_alpha 90
_cell_angle_beta 102.404(8)
_cell_angle_gamma 90
_cell_formula_units_Z 2
_cell_length_a 11.809(3)
_cell_length_b 20.790(6)
_cell_length_c 21.430(6)
_cell_measurement_reflns_used 9804
_cell_measurement_temperature 100
_cell_measurement_theta_max 28.17
_cell_measurement_theta_min 2.53
_cell_volume 5138(2)
_computing_molecular_graphics 'Olex2 (Dolomanov et al., 2009)'
_computing_publication_material 'Olex2 (Dolomanov et al., 2009)'
_computing_structure_refinement 'ShelXL (Sheldrick, 2015)'
_computing_structure_solution 'ShelXT (Sheldrick, 2015)'
_diffrn_ambient_temperature 100.0
_diffrn_measured_fraction_theta_full 0.997
_diffrn_measured_fraction_theta_max 0.992
_diffrn_measurement_device_type 'Bruker APEX-II CCD'
_diffrn_measurement_method '\f and \w scans'
_diffrn_radiation_type MoK\a
_diffrn_radiation_wavelength 0.71073
_diffrn_reflns_av_R_equivalents 0.0930
_diffrn_reflns_av_unetI/netI 0.0535
_diffrn_reflns_Laue_measured_fraction_full 0.997
_diffrn_reflns_Laue_measured_fraction_max 0.992
_diffrn_reflns_limit_h_max 15
_diffrn_reflns_limit_h_min -15
_diffrn_reflns_limit_k_max 27
_diffrn_reflns_limit_k_min -27
_diffrn_reflns_limit_l_max 28
_diffrn_reflns_limit_l_min -28
_diffrn_reflns_number 105756
_diffrn_reflns_point_group_measured_fraction_full 0.997
_diffrn_reflns_point_group_measured_fraction_max 0.992
_diffrn_reflns_theta_full 25.242
_diffrn_reflns_theta_max 28.406
_diffrn_reflns_theta_min 2.330
_diffrn_standards_number 0
_exptl_absorpt_coefficient_mu 0.385
_exptl_absorpt_correction_T_max 0.7457
_exptl_absorpt_correction_T_min 0.6946
_exptl_absorpt_correction_type multi-scan
_exptl_crystal_colour 'metallic dark red'
_exptl_crystal_colour_lustre metallic
_exptl_crystal_colour_modifier dark
_exptl_crystal_colour_primary red
_exptl_crystal_density_diffrn 1.510
_exptl_crystal_description block
_exptl_crystal_F_000 2404
_exptl_crystal_size_max 0.25
_exptl_crystal_size_mid 0.19
_exptl_crystal_size_min 0.12
_refine_diff_density_max 1.384
_refine_diff_density_min -0.850
_refine_diff_density_rms 0.117
_refine_ls_extinction_method none
_refine_ls_goodness_of_fit_ref 1.096
_refine_ls_hydrogen_treatment mixed
_refine_ls_matrix_type full
_refine_ls_number_parameters 810
_refine_ls_number_reflns 12796
_refine_ls_number_restraints 177
_refine_ls_restrained_S_all 1.090
_refine_ls_R_factor_all 0.0925
_refine_ls_R_factor_gt 0.0682
_refine_ls_shift/su_max 0.001
_refine_ls_shift/su_mean 0.000
_refine_ls_structure_factor_coef Fsqd
_refine_ls_weighting_details 'w=1/[\s^2^(Fo^2^)+(0.0512P)^2^+20.8555P] where P=(Fo^2^+2Fc^2^)/3'
_refine_ls_weighting_scheme calc
_refine_ls_wR_factor_gt 0.1510
_refine_ls_wR_factor_ref 0.1635
_reflns_Friedel_coverage 0.000
_reflns_number_gt 9920
_reflns_number_total 12796
_reflns_threshold_expression 'I > 2\s(I)'
_cod_data_source_file d4dt02337d2.cif
_cod_data_source_block '[1-Ac]'
_cod_depositor_comments 'Adding full bibliography for 7717258.cif.'
_cod_database_code 7717258
_shelx_shelxl_version_number 2018/1
_shelx_space_group_comment
;
The symmetry employed for this shelxl refinement is uniquely defined
by the following loop, which should always be used as a source of
symmetry information in preference to the above space-group names.
They are only intended as comments.
;
_shelx_estimated_absorpt_t_max 0.955
_shelx_estimated_absorpt_t_min 0.910
_olex2_refinement_description
;
1. Fixed Uiso
 At 1.2 times of:
  All C(H) groups, All C(H,H) groups
 At 1.5 times of:
  All C(H,H,H) groups, All O(H) groups, All O(H,H) groups, All O(H,H,H) groups
2. Restrained distances
 O1W-H1WA = O1W-H1WB = O1W-H1WC
 0.82 with sigma of 0.02
 H1WA-H1WB = H1WA-H1WC = H1WB-H1WC
 1.339 with sigma of 0.02
 O2W-H2WA = O2W-H2WB
 0.82 with sigma of 0.02
 H2WA-H2WB
 1.297 with sigma of 0.02
3. Rigid bond restraints
 O1A, O1B
 with sigma for 1-2 distances of 0.005 and sigma for 1-3 distances of 0.005
 N12, C50, C51, N12A, C50A, C51A
 with sigma for 1-2 distances of 0.005 and sigma for 1-3 distances of 0.005
 N13, C52, C53, N13A, C52A, C53A
 with sigma for 1-2 distances of 0.005 and sigma for 1-3 distances of 0.005
4. Uiso/Uaniso restraints and constraints
O1A \\sim O1B: within 2A with sigma of 0.005 and sigma for terminal atoms of
0.01
N12 \\sim C50 \\sim C51 \\sim N12A \\sim C50A \\sim C51A: within 2A with sigma
of 0.005 and sigma for terminal atoms of 0.01
N13 \\sim C52 \\sim C53 \\sim N13A \\sim C52A \\sim C53A: within 2A with sigma
of 0.005 and sigma for terminal atoms of 0.01
5. Same fragment restrains
{N12, C50, C51} sigma for 1-2: 0.005, 1-3: 0.04
as
{N12A, C50A, C51A}
{N12, C50, C51} sigma for 1-2: 0.005, 1-3: 0.04
as
{N13, C52, C53}
{N12, C50, C51} sigma for 1-2: 0.005, 1-3: 0.04
as
{N13A, C52A, C53A}
6. Others
 Sof(O1B)=Sof(H1B)=Sof(H44A)=1-FVAR(1)
 Sof(O1A)=Sof(H1A)=Sof(H44)=FVAR(1)
 Sof(N12A)=Sof(C50A)=Sof(C51A)=Sof(H51D)=Sof(H51E)=Sof(H51F)=1-FVAR(2)
 Sof(N12)=Sof(C50)=Sof(C51)=Sof(H51A)=Sof(H51B)=Sof(H51C)=FVAR(2)
 Sof(N13A)=Sof(C52A)=Sof(C53A)=Sof(H53D)=Sof(H53E)=Sof(H53F)=1-FVAR(3)
 Sof(N13)=Sof(C52)=Sof(C53)=Sof(H53A)=Sof(H53B)=Sof(H53C)=FVAR(3)
 Fixed Sof: O2W(0.5) H2WA(0.5) H2WB(0.5)
7.a Ternary CH refined with riding coordinates:
 C44(H44), C44(H44A)
7.b Secondary CH2 refined with riding coordinates:
 C45(H45A,H45B)
7.c Aromatic/amide H refined with riding coordinates:
 C1(H1), C2(H2), C3(H3), C4(H4), C7(H7), C10(H10), C11(H11), C14(H14),
 C15(H15), C16(H16), C19(H19), C20(H20), C21(H21), C22(H22), C23(H23), C24(H24),
  C25(H25), C29(H29), C30(H30), C31(H31), C32(H32), C36(H36), C37(H37),
 C38(H38), C41(H41), C42(H42), C48(H48), C49(H49)
7.d Idealised Me refined as rotating group:
 C13(H13A,H13B,H13C), C47(H47A,H47B,H47C), C51(H51A,H51B,H51C), C51A(H51D,H51E,
 H51F), C53(H53A,H53B,H53C), C53A(H53D,H53E,H53F)
7.e Idealised tetrahedral OH refined as rotating group:
 O1A(H1A), O1B(H1B)
;
_olex2_submission_special_instructions 'No special instructions were received'

loop_
_space_group_symop_operation_xyz
'x, y, z'
'-x, y+1/2, -z+1/2'
'-x, -y, -z'
'x, -y-1/2, z-1/2'

loop_
_atom_site_label
_atom_site_type_symbol
_atom_site_fract_x
_atom_site_fract_y
_atom_site_fract_z
_atom_site_U_iso_or_equiv
_atom_site_adp_type
_atom_site_occupancy
_atom_site_site_symmetry_order
_atom_site_calc_flag
_atom_site_refinement_flags_posn
_atom_site_refinement_flags_adp
_atom_site_refinement_flags_occupancy
_atom_site_disorder_assembly
_atom_site_disorder_group
Ru1 Ru 0.37421(3) 0.25387(2) 0.30383(2) 0.01566(8) Uani 1 1 d . . . . .
O2 O 0.0577(4) 0.5721(2) 0.0317(2) 0.0630(12) Uani 1 1 d . . . . .
O1A O -0.1020(6) 0.4458(3) 0.1515(4) 0.043(2) Uani 0.516(8) 1 d . U P A 1
H1A H -0.113760 0.429698 0.185497 0.065 Uiso 0.516(8) 1 calc GR . P A 1
O1B O -0.0635(6) 0.4921(3) 0.1910(3) 0.0339(18) Uani 0.484(8) 1 d . U P A 2
H1B H -0.091435 0.464719 0.212261 0.051 Uiso 0.484(8) 1 calc GR . P A 2
O3 O 0.3058(4) 0.46471(18) 0.52491(17) 0.0582(12) Uani 1 1 d . . . . .
O4 O 0.3876(4) 0.3766(3) 0.5093(2) 0.0749(16) Uani 1 1 d . . . . .
O5 O 0.2440(3) 0.41248(17) 0.43832(15) 0.0416(9) Uani 1 1 d . . . . .
O6 O -0.0561(5) 0.6425(2) 0.4724(2) 0.0679(13) Uani 1 1 d . . . . .
O7 O -0.0511(4) 0.7175(2) 0.4058(2) 0.0558(11) Uani 1 1 d . . . . .
O8 O 0.0676(4) 0.6371(3) 0.4114(3) 0.0729(14) Uani 1 1 d . . . . .
O9 O -0.1241(3) 0.3786(2) 0.2581(2) 0.0548(11) Uani 1 1 d . . . . .
O10 O -0.0746(4) 0.45122(19) 0.3313(2) 0.0626(12) Uani 1 1 d . . . . .
O11 O -0.0268(3) 0.35230(19) 0.3523(2) 0.0546(11) Uani 1 1 d . . . . .
O1W O 0.0314(3) 0.43490(14) 0.44633(12) 0.0214(6) Uani 1 1 d D . . . .
H1WA H 0.076(3) 0.4623(14) 0.4393(17) 0.032 Uiso 1 1 d DR . . . .
H1WB H 0.023(4) 0.4070(13) 0.4195(13) 0.032 Uiso 1 1 d DR . . . .
H1WC H 0.045(4) 0.4212(17) 0.4817(9) 0.032 Uiso 1 1 d DR . . . .
O2W O 0.1111(5) 0.5325(3) 0.4945(3) 0.0219(12) Uani 0.5 1 d D . P . .
H2WA H 0.095(5) 0.5694(16) 0.483(4) 0.033 Uiso 0.5 1 d DR . P . .
H2WB H 0.1800(19) 0.529(3) 0.501(5) 0.033 Uiso 0.5 1 d DR . P . .
N1 N 0.4855(3) 0.32944(15) 0.33583(15) 0.0183(6) Uani 1 1 d . . . . .
N2 N 0.4556(3) 0.26064(15) 0.23362(15) 0.0172(6) Uani 1 1 d . . . . .
N3 N 0.2943(3) 0.18058(15) 0.24542(15) 0.0173(6) Uani 1 1 d . . . . .
N4 N 0.3032(3) 0.23883(15) 0.38409(15) 0.0177(6) Uani 1 1 d . . . . .
N5 N 0.4903(3) 0.18793(15) 0.35408(15) 0.0178(6) Uani 1 1 d . . . . .
N6 N 0.2478(3) 0.32109(16) 0.25883(16) 0.0196(7) Uani 1 1 d . . . . .
N7 N 0.5678(3) 0.06170(16) 0.54712(16) 0.0205(7) Uani 1 1 d . . . . .
N8 N 0.3674(3) 0.11639(16) 0.57886(15) 0.0195(7) Uani 1 1 d . . . . .
N9 N 0.3131(3) 0.41813(19) 0.49122(17) 0.0295(8) Uani 1 1 d . . . . .
N10 N -0.0128(4) 0.6675(2) 0.4304(2) 0.0470(11) Uani 1 1 d . . . . .
N11 N -0.0750(4) 0.3935(2) 0.3140(2) 0.0432(11) Uani 1 1 d . . . . .
C1 C 0.4912(4) 0.3654(2) 0.38842(19) 0.0231(8) Uani 1 1 d . . . . .
H1 H 0.439908 0.355770 0.415787 0.028 Uiso 1 1 calc R . . . .
C2 C 0.5683(4) 0.4157(2) 0.4045(2) 0.0287(9) Uani 1 1 d . . . . .
H2 H 0.568892 0.440660 0.441737 0.034 Uiso 1 1 calc R . . . .
C3 C 0.6456(4) 0.4295(2) 0.3651(2) 0.0282(9) Uani 1 1 d . . . . .
H3 H 0.700467 0.463331 0.375472 0.034 Uiso 1 1 calc R . . . .
C4 C 0.6404(4) 0.3927(2) 0.31063(19) 0.0232(8) Uani 1 1 d . . . . .
H4 H 0.692106 0.400984 0.283216 0.028 Uiso 1 1 calc R . . . .
C5 C 0.5595(3) 0.34367(18) 0.29634(17) 0.0172(7) Uani 1 1 d . . . . .
C6 C 0.5429(3) 0.30385(18) 0.23808(17) 0.0168(7) Uani 1 1 d . . . . .
C7 C 0.6065(3) 0.30661(19) 0.19079(18) 0.0199(8) Uani 1 1 d . . . . .
H7 H 0.668373 0.336556 0.194345 0.024 Uiso 1 1 calc R . . . .
C8 C 0.5803(3) 0.26548(19) 0.13770(18) 0.0195(8) Uani 1 1 d . . . . .
C9 C 0.6503(3) 0.26725(19) 0.08734(18) 0.0204(8) Uani 1 1 d . . . . .
C10 C 0.7421(4) 0.3103(2) 0.09079(19) 0.0255(9) Uani 1 1 d . . . . .
H10 H 0.759435 0.339778 0.125424 0.031 Uiso 1 1 calc R . . . .
C11 C 0.8085(4) 0.3110(2) 0.0449(2) 0.0279(9) Uani 1 1 d . . . . .
H11 H 0.870426 0.340951 0.048519 0.034 Uiso 1 1 calc R . . . .
C12 C 0.7861(4) 0.2688(2) -0.0063(2) 0.0253(9) Uani 1 1 d . . . . .
C13 C 0.8592(4) 0.2677(2) -0.0559(2) 0.0330(10) Uani 1 1 d . . . . .
H13A H 0.808953 0.271175 -0.098563 0.050 Uiso 1 1 calc GR . . . .
H13B H 0.902683 0.227238 -0.052609 0.050 Uiso 1 1 calc GR . . . .
H13C H 0.913499 0.303934 -0.048759 0.050 Uiso 1 1 calc GR . . . .
C14 C 0.6936(4) 0.2266(2) -0.0102(2) 0.0320(10) Uani 1 1 d . . . . .
H14 H 0.676447 0.197407 -0.045068 0.038 Uiso 1 1 calc R . . . .
C15 C 0.6258(4) 0.2258(2) 0.0348(2) 0.0315(10) Uani 1 1 d . . . . .
H15 H 0.562226 0.196939 0.030105 0.038 Uiso 1 1 calc R . . . .
C16 C 0.4895(3) 0.22115(19) 0.13507(18) 0.0197(8) Uani 1 1 d . . . . .
H16 H 0.469380 0.192752 0.099691 0.024 Uiso 1 1 calc R . . . .
C17 C 0.4288(3) 0.21865(18) 0.18427(17) 0.0170(7) Uani 1 1 d . . . . .
C18 C 0.3371(3) 0.17272(18) 0.19102(18) 0.0178(7) Uani 1 1 d . . . . .
C19 C 0.2942(3) 0.12533(19) 0.14659(19) 0.0217(8) Uani 1 1 d . . . . .
H19 H 0.325298 0.120019 0.109557 0.026 Uiso 1 1 calc R . . . .
C20 C 0.2047(4) 0.08556(19) 0.15699(19) 0.0225(8) Uani 1 1 d . . . . .
H20 H 0.174284 0.052983 0.126968 0.027 Uiso 1 1 calc R . . . .
C21 C 0.1609(3) 0.09391(19) 0.2112(2) 0.0220(8) Uani 1 1 d . . . . .
H21 H 0.099409 0.067611 0.218757 0.026 Uiso 1 1 calc R . . . .
C22 C 0.2084(3) 0.14152(19) 0.25448(19) 0.0198(8) Uani 1 1 d . . . . .
H22 H 0.178944 0.146706 0.292090 0.024 Uiso 1 1 calc R . . . .
C23 C 0.2091(3) 0.26632(19) 0.39828(19) 0.0211(8) Uani 1 1 d . . . . .
H23 H 0.163615 0.294414 0.367937 0.025 Uiso 1 1 calc R . . . .
C24 C 0.1756(4) 0.2553(2) 0.4558(2) 0.0242(8) Uani 1 1 d . . . . .
H24 H 0.110216 0.276910 0.464913 0.029 Uiso 1 1 calc R . . . .
C25 C 0.2379(3) 0.21269(19) 0.49941(19) 0.0204(8) Uani 1 1 d . . . . .
H25 H 0.216049 0.204782 0.538875 0.025 Uiso 1 1 calc R . . . .
C26 C 0.3338(3) 0.18129(17) 0.48462(18) 0.0167(7) Uani 1 1 d . . . . .
C27 C 0.4025(3) 0.13328(17) 0.52653(18) 0.0174(7) Uani 1 1 d . . . . .
C28 C 0.4324(3) 0.07177(19) 0.61667(18) 0.0192(8) Uani 1 1 d . . . . .
C29 C 0.3991(4) 0.0523(2) 0.67385(18) 0.0222(8) Uani 1 1 d . . . . .
H29 H 0.330796 0.069338 0.684276 0.027 Uiso 1 1 calc R . . . .
C30 C 0.4657(4) 0.0093(2) 0.7136(2) 0.0256(9) Uani 1 1 d . . . . .
H30 H 0.442761 -0.004052 0.751423 0.031 Uiso 1 1 calc R . . . .
C31 C 0.5684(4) -0.0160(2) 0.6992(2) 0.0286(9) Uani 1 1 d . . . . .
H31 H 0.614071 -0.045422 0.727955 0.034 Uiso 1 1 calc R . . . .
C32 C 0.6030(4) 0.0013(2) 0.64478(19) 0.0251(9) Uani 1 1 d . . . . .
H32 H 0.672339 -0.015846 0.635817 0.030 Uiso 1 1 calc R . . . .
C33 C 0.5341(3) 0.04555(19) 0.60122(18) 0.0202(8) Uani 1 1 d . . . . .
C34 C 0.5027(3) 0.10466(18) 0.50983(17) 0.0173(7) Uani 1 1 d . . . . .
C35 C 0.5347(3) 0.12363(18) 0.45048(18) 0.0169(7) Uani 1 1 d . . . . .
C36 C 0.6340(3) 0.0986(2) 0.43190(19) 0.0214(8) Uani 1 1 d . . . . .
H36 H 0.683561 0.068901 0.458380 0.026 Uiso 1 1 calc R . . . .
C37 C 0.6568(3) 0.1182(2) 0.37459(19) 0.0232(8) Uani 1 1 d . . . . .
H37 H 0.722151 0.101608 0.360684 0.028 Uiso 1 1 calc R . . . .
C38 C 0.5835(3) 0.16269(19) 0.33673(19) 0.0201(8) Uani 1 1 d . . . . .
H38 H 0.600393 0.175509 0.297168 0.024 Uiso 1 1 calc R . . . .
C39 C 0.4664(3) 0.16821(18) 0.41038(17) 0.0157(7) Uani 1 1 d . . . . .
C40 C 0.3652(3) 0.19679(17) 0.42728(17) 0.0155(7) Uani 1 1 d . . . . .
C41 C 0.1854(4) 0.3113(2) 0.1995(2) 0.0248(9) Uani 1 1 d . . . . .
H41 H 0.196279 0.272358 0.178376 0.030 Uiso 1 1 calc R . . . .
C42 C 0.1058(4) 0.3554(2) 0.1675(2) 0.0328(10) Uani 1 1 d . . . . .
H42 H 0.062557 0.346110 0.125752 0.039 Uiso 1 1 calc R . . . .
C43 C 0.0892(4) 0.4137(2) 0.1967(2) 0.0323(10) Uani 1 1 d . . . . .
C44 C 0.0069(5) 0.4634(3) 0.1598(3) 0.0471(14) Uani 1 1 d . . . . .
H44 H 0.010061 0.496936 0.193601 0.057 Uiso 0.516(8) 1 calc R . P A 1
H44A H -0.048689 0.435184 0.130132 0.057 Uiso 0.484(8) 1 calc R . P A 2
C45 C 0.0587(6) 0.4981(4) 0.1154(4) 0.079(2) Uani 1 1 d . . . . .
H45A H 0.094859 0.465004 0.092742 0.095 Uiso 1 1 calc R . . . .
H45B H 0.123539 0.522597 0.141853 0.095 Uiso 1 1 calc R . . . .
C46 C -0.0001(5) 0.5440(3) 0.0647(3) 0.0481(14) Uani 1 1 d . . . . .
C47 C -0.1254(5) 0.5529(3) 0.0561(3) 0.0535(15) Uani 1 1 d . . . . .
H47A H -0.164507 0.511365 0.046749 0.080 Uiso 1 1 calc GR . . . .
H47B H -0.152830 0.582588 0.020509 0.080 Uiso 1 1 calc GR . . . .
H47C H -0.142844 0.570816 0.095294 0.080 Uiso 1 1 calc GR . . . .
C48 C 0.1535(4) 0.4234(2) 0.2582(2) 0.0323(10) Uani 1 1 d . . . . .
H48 H 0.144558 0.462104 0.280116 0.039 Uiso 1 1 calc R . . . .
C49 C 0.2306(4) 0.3768(2) 0.2877(2) 0.0255(9) Uani 1 1 d . . . . .
H49 H 0.273142 0.384441 0.329947 0.031 Uiso 1 1 calc R . . . .
N12 N 0.290(4) 0.5959(17) 0.2775(6) 0.069(3) Uani 0.201(19) 1 d D U P B 1
C50 C 0.325(5) 0.5844(14) 0.3320(6) 0.065(2) Uani 0.201(19) 1 d D U P B 1
C51 C 0.363(4) 0.5549(13) 0.3918(7) 0.067(3) Uani 0.201(19) 1 d D U P B 1
H51A H 0.394659 0.587556 0.423727 0.100 Uiso 0.201(19) 1 calc GR . P B 1
H51B H 0.423415 0.523280 0.389068 0.100 Uiso 0.201(19) 1 calc GR . P B 1
H51C H 0.297643 0.533145 0.404236 0.100 Uiso 0.201(19) 1 calc GR . P B 1
N12A N 0.3305(10) 0.6074(4) 0.2900(4) 0.071(2) Uani 0.799(19) 1 d D U P B 2
C50A C 0.3279(14) 0.5862(5) 0.3404(3) 0.0632(16) Uani 0.799(19) 1 d D U P B 2
C51A C 0.3272(10) 0.5650(4) 0.4025(3) 0.065(2) Uani 0.799(19) 1 d D U P B 2
H51D H 0.298513 0.599570 0.426124 0.098 Uiso 0.799(19) 1 calc GR . P B 2
H51E H 0.406102 0.553295 0.424415 0.098 Uiso 0.799(19) 1 calc GR . P B 2
H51F H 0.276425 0.527428 0.400333 0.098 Uiso 0.799(19) 1 calc GR . P B 2
N13 N 0.0468(15) 0.6328(6) 0.1835(6) 0.073(3) Uani 0.497(18) 1 d D U P C 1
C52 C 0.0746(19) 0.6720(6) 0.2233(5) 0.062(2) Uani 0.497(18) 1 d D U P C 1
C53 C 0.101(3) 0.7212(7) 0.2689(7) 0.062(3) Uani 0.497(18) 1 d D U P C 1
H53A H 0.063234 0.761234 0.251039 0.093 Uiso 0.497(18) 1 calc GR . P C 1
H53B H 0.184742 0.727529 0.280623 0.093 Uiso 0.497(18) 1 calc GR . P C 1
H53C H 0.071956 0.709352 0.307037 0.093 Uiso 0.497(18) 1 calc GR . P C 1
N13A N 0.0203(13) 0.6597(7) 0.1719(5) 0.068(3) Uani 0.503(18) 1 d D U P C 2
C52A C 0.0585(18) 0.6884(7) 0.2190(5) 0.061(2) Uani 0.503(18) 1 d D U P C 2
C53A C 0.096(3) 0.7199(8) 0.2777(6) 0.059(3) Uani 0.503(18) 1 d D U P C 2
H53D H 0.040019 0.711955 0.304854 0.089 Uiso 0.503(18) 1 calc GR . P C 2
H53E H 0.100635 0.766282 0.270381 0.089 Uiso 0.503(18) 1 calc GR . P C 2
H53F H 0.172023 0.703613 0.298937 0.089 Uiso 0.503(18) 1 calc GR . P C 2

loop_
_atom_site_aniso_label
_atom_site_aniso_U_11
_atom_site_aniso_U_22
_atom_site_aniso_U_33
_atom_site_aniso_U_23
_atom_site_aniso_U_13
_atom_site_aniso_U_12
Ru1 0.01500(13) 0.01693(14) 0.01645(13) 0.00113(12) 0.00647(10) 0.00151(12)
O2 0.072(3) 0.051(3) 0.072(3) 0.016(2) 0.029(2) -0.007(2)
O1A 0.027(3) 0.037(4) 0.061(4) 0.009(3) -0.003(3) 0.003(3)
O1B 0.039(4) 0.033(4) 0.035(4) 0.004(3) 0.018(3) 0.012(3)
O3 0.117(4) 0.0303(19) 0.0265(18) -0.0065(15) 0.014(2) -0.006(2)
O4 0.066(3) 0.124(4) 0.047(2) 0.046(2) 0.039(2) 0.063(3)
O5 0.064(2) 0.0354(19) 0.0214(16) -0.0062(14) 0.0013(16) -0.0027(17)
O6 0.100(4) 0.062(3) 0.045(2) -0.002(2) 0.022(2) 0.005(3)
O7 0.057(3) 0.047(2) 0.059(3) 0.001(2) 0.000(2) -0.005(2)
O8 0.062(3) 0.077(3) 0.084(4) -0.004(3) 0.025(3) -0.001(3)
O9 0.036(2) 0.069(3) 0.066(3) 0.006(2) 0.027(2) 0.0006(19)
O10 0.082(3) 0.035(2) 0.080(3) 0.012(2) 0.037(3) 0.024(2)
O11 0.046(2) 0.042(2) 0.077(3) 0.027(2) 0.017(2) 0.0154(18)
O1W 0.0298(16) 0.0225(14) 0.0111(12) 0.0000(11) 0.0028(11) 0.0110(12)
O2W 0.021(3) 0.018(3) 0.029(3) 0.005(2) 0.012(2) 0.006(2)
N1 0.0185(16) 0.0190(15) 0.0189(15) 0.0007(12) 0.0075(12) 0.0012(12)
N2 0.0154(14) 0.0183(15) 0.0188(14) 0.0008(12) 0.0060(12) 0.0015(12)
N3 0.0148(15) 0.0190(15) 0.0192(15) 0.0001(12) 0.0061(12) -0.0002(12)
N4 0.0164(15) 0.0192(16) 0.0181(14) 0.0019(12) 0.0054(12) 0.0026(12)
N5 0.0171(15) 0.0196(15) 0.0181(15) -0.0009(12) 0.0068(12) 0.0004(12)
N6 0.0138(15) 0.0231(16) 0.0244(16) 0.0054(13) 0.0095(13) 0.0037(12)
N7 0.0203(16) 0.0201(16) 0.0210(16) -0.0002(13) 0.0043(13) 0.0002(13)
N8 0.0195(16) 0.0197(16) 0.0202(15) 0.0016(13) 0.0065(13) -0.0006(13)
N9 0.035(2) 0.034(2) 0.0233(17) 0.0020(15) 0.0145(16) 0.0004(16)
N10 0.040(3) 0.048(3) 0.053(3) -0.009(2) 0.011(2) -0.003(2)
N11 0.029(2) 0.048(3) 0.059(3) 0.014(2) 0.024(2) 0.0083(19)
C1 0.026(2) 0.026(2) 0.0203(18) -0.0014(16) 0.0114(16) -0.0018(16)
C2 0.034(2) 0.027(2) 0.028(2) -0.0086(18) 0.0127(18) -0.0050(18)
C3 0.030(2) 0.026(2) 0.030(2) -0.0029(18) 0.0088(18) -0.0042(17)
C4 0.024(2) 0.024(2) 0.0235(19) 0.0001(16) 0.0093(16) -0.0018(16)
C5 0.0162(17) 0.0200(18) 0.0168(17) 0.0009(14) 0.0063(14) 0.0021(14)
C6 0.0151(17) 0.0196(18) 0.0163(16) 0.0018(14) 0.0051(14) 0.0005(14)
C7 0.0177(18) 0.0226(18) 0.0202(18) 0.0038(15) 0.0057(15) 0.0005(14)
C8 0.0198(18) 0.0223(19) 0.0179(17) 0.0058(14) 0.0073(14) 0.0023(14)
C9 0.0175(18) 0.0251(19) 0.0198(17) 0.0026(15) 0.0069(14) 0.0039(14)
C10 0.021(2) 0.036(2) 0.0197(18) -0.0011(17) 0.0065(16) -0.0052(17)
C11 0.021(2) 0.040(2) 0.024(2) 0.0032(18) 0.0080(16) -0.0048(18)
C12 0.022(2) 0.034(2) 0.0240(19) 0.0058(17) 0.0124(16) 0.0059(16)
C13 0.027(2) 0.046(3) 0.031(2) 0.008(2) 0.0175(18) 0.0061(19)
C14 0.039(3) 0.035(2) 0.027(2) -0.0047(18) 0.0202(19) -0.005(2)
C15 0.034(2) 0.035(2) 0.032(2) -0.0051(19) 0.0208(19) -0.0063(19)
C16 0.0177(18) 0.0242(19) 0.0179(17) 0.0009(15) 0.0053(15) 0.0037(15)
C17 0.0150(17) 0.0212(18) 0.0147(16) 0.0007(14) 0.0030(14) 0.0025(14)
C18 0.0145(17) 0.0211(18) 0.0186(17) 0.0012(14) 0.0056(14) 0.0014(14)
C19 0.0214(19) 0.0234(19) 0.0204(18) 0.0008(15) 0.0043(15) -0.0003(15)
C20 0.025(2) 0.0198(19) 0.0228(19) 0.0002(15) 0.0043(16) 0.0002(15)
C21 0.0180(18) 0.0207(19) 0.028(2) 0.0010(16) 0.0068(16) -0.0020(15)
C22 0.0174(18) 0.0216(18) 0.0220(18) 0.0026(15) 0.0078(15) -0.0015(14)
C23 0.0182(18) 0.0193(18) 0.027(2) 0.0036(15) 0.0074(15) 0.0039(14)
C24 0.0222(18) 0.0226(19) 0.032(2) 0.0033(17) 0.0157(16) 0.0036(16)
C25 0.0185(18) 0.0237(19) 0.0218(18) 0.0005(15) 0.0104(15) 0.0005(15)
C26 0.0169(17) 0.0149(16) 0.0190(17) 0.0016(14) 0.0054(14) -0.0006(13)
C27 0.0185(18) 0.0140(16) 0.0200(18) -0.0014(14) 0.0050(14) -0.0016(14)
C28 0.0202(19) 0.0203(18) 0.0167(17) 0.0005(14) 0.0030(14) -0.0027(14)
C29 0.023(2) 0.025(2) 0.0195(18) -0.0001(15) 0.0059(15) -0.0029(16)
C30 0.032(2) 0.023(2) 0.0213(19) 0.0057(16) 0.0053(17) -0.0018(17)
C31 0.032(2) 0.027(2) 0.024(2) 0.0068(17) -0.0003(18) -0.0005(18)
C32 0.024(2) 0.027(2) 0.022(2) 0.0027(16) 0.0028(16) 0.0033(16)
C33 0.0192(19) 0.0196(18) 0.0208(18) -0.0010(15) 0.0026(15) -0.0016(14)
C34 0.0162(17) 0.0192(18) 0.0165(17) -0.0001(14) 0.0038(14) -0.0001(14)
C35 0.0147(17) 0.0178(17) 0.0187(17) -0.0002(14) 0.0046(14) -0.0005(14)
C36 0.0180(19) 0.026(2) 0.0206(18) -0.0009(15) 0.0038(15) 0.0047(15)
C37 0.0162(18) 0.030(2) 0.0246(19) 0.0017(17) 0.0080(15) 0.0102(16)
C38 0.0190(18) 0.0226(19) 0.0198(18) -0.0008(15) 0.0064(15) 0.0025(15)
C39 0.0137(17) 0.0188(17) 0.0156(16) -0.0018(14) 0.0051(13) -0.0013(13)
C40 0.0154(17) 0.0147(16) 0.0166(16) -0.0009(13) 0.0041(14) 0.0018(13)
C41 0.022(2) 0.0213(19) 0.029(2) 0.0041(16) -0.0005(16) 0.0005(16)
C42 0.021(2) 0.030(2) 0.043(3) 0.007(2) -0.0042(19) 0.0024(17)
C43 0.023(2) 0.029(2) 0.049(3) 0.018(2) 0.015(2) 0.0065(17)
C44 0.033(3) 0.039(3) 0.074(4) 0.025(3) 0.022(3) 0.017(2)
C45 0.053(4) 0.100(6) 0.086(5) 0.071(4) 0.016(4) 0.021(4)
C46 0.047(3) 0.044(3) 0.055(3) 0.012(3) 0.013(3) 0.004(3)
C47 0.051(3) 0.052(3) 0.057(4) 0.020(3) 0.012(3) 0.014(3)
C48 0.041(3) 0.026(2) 0.038(2) 0.0084(19) 0.026(2) 0.0119(19)
C49 0.030(2) 0.027(2) 0.025(2) 0.0042(16) 0.0177(17) 0.0069(17)
N12 0.107(7) 0.053(6) 0.060(5) -0.005(5) 0.047(6) -0.012(6)
C50 0.103(5) 0.047(4) 0.059(4) -0.005(4) 0.047(4) -0.010(4)
C51 0.104(7) 0.047(6) 0.061(5) -0.004(5) 0.045(6) -0.009(6)
N12A 0.108(5) 0.059(4) 0.060(3) -0.003(3) 0.049(3) -0.011(4)
C50A 0.101(4) 0.044(3) 0.058(3) -0.006(3) 0.047(3) -0.009(3)
C51A 0.106(5) 0.045(4) 0.057(3) -0.004(3) 0.047(4) -0.009(4)
N13 0.096(6) 0.062(6) 0.065(5) -0.016(4) 0.027(5) -0.011(5)
C52 0.080(4) 0.058(4) 0.057(4) -0.012(3) 0.034(3) -0.020(4)
C53 0.078(5) 0.055(5) 0.059(5) -0.009(4) 0.028(5) -0.015(5)
N13A 0.089(6) 0.064(6) 0.059(4) -0.017(4) 0.032(4) -0.012(5)
C52A 0.078(4) 0.059(4) 0.057(3) -0.012(3) 0.034(3) -0.020(4)
C53A 0.075(5) 0.054(5) 0.056(4) -0.011(4) 0.032(5) -0.015(4)

loop_
_atom_type_symbol
_atom_type_description
_atom_type_scat_dispersion_real
_atom_type_scat_dispersion_imag
_atom_type_scat_source
C C 0.0033 0.0016 'International Tables Vol C Tables 4.2.6.8 and 6.1.1.4'
H H 0.0000 0.0000 'International Tables Vol C Tables 4.2.6.8 and 6.1.1.4'
N N 0.0061 0.0033 'International Tables Vol C Tables 4.2.6.8 and 6.1.1.4'
O O 0.0106 0.0060 'International Tables Vol C Tables 4.2.6.8 and 6.1.1.4'
Ru Ru -1.2594 0.8363 'International Tables Vol C Tables 4.2.6.8 and 6.1.1.4'

loop_
_geom_angle_atom_site_label_1
_geom_angle_atom_site_label_2
_geom_angle_atom_site_label_3
_geom_angle
_geom_angle_site_symmetry_1
_geom_angle_site_symmetry_3
_geom_angle_publ_flag
N1 Ru1 N4 100.32(12) . . ?
N1 Ru1 N5 91.59(13) . . ?
N1 Ru1 N6 89.17(13) . . ?
N2 Ru1 N1 79.52(13) . . ?
N2 Ru1 N3 79.83(13) . . ?
N2 Ru1 N4 172.98(13) . . ?
N2 Ru1 N5 93.88(12) . . ?
N2 Ru1 N6 91.00(12) . . ?
N3 Ru1 N1 159.35(12) . . ?
N3 Ru1 N4 100.14(12) . . ?
N3 Ru1 N5 89.55(13) . . ?
N3 Ru1 N6 91.43(13) . . ?
N4 Ru1 N6 96.02(12) . . ?
N5 Ru1 N4 79.10(12) . . ?
N5 Ru1 N6 175.12(12) . . ?
C44 O1A H1A 109.5 . . ?
C44 O1B H1B 109.5 . . ?
H1WA O1W H1WB 111(3) . . ?
H1WA O1W H1WC 115(3) . . ?
H1WB O1W H1WC 113(3) . . ?
H2WA O2W H2WB 108(3) . . ?
C1 N1 Ru1 127.9(3) . . ?
C1 N1 C5 118.3(3) . . ?
C5 N1 Ru1 113.7(2) . . ?
C6 N2 Ru1 119.0(2) . . ?
C6 N2 C17 121.9(3) . . ?
C17 N2 Ru1 118.9(2) . . ?
C18 N3 Ru1 113.4(2) . . ?
C22 N3 Ru1 128.2(3) . . ?
C22 N3 C18 118.4(3) . . ?
C23 N4 Ru1 128.3(3) . . ?
C23 N4 C40 117.9(3) . . ?
C40 N4 Ru1 113.7(2) . . ?
C38 N5 Ru1 127.3(3) . . ?
C38 N5 C39 117.8(3) . . ?
C39 N5 Ru1 114.9(2) . . ?
C41 N6 Ru1 121.4(3) . . ?
C41 N6 C49 117.3(4) . . ?
C49 N6 Ru1 121.2(3) . . ?
C34 N7 C33 116.5(3) . . ?
C27 N8 C28 116.6(3) . . ?
O3 N9 O4 120.3(5) . . ?
O3 N9 O5 119.6(4) . . ?
O4 N9 O5 120.0(4) . . ?
O6 N10 O8 118.3(5) . . ?
O7 N10 O6 120.3(5) . . ?
O7 N10 O8 121.3(5) . . ?
O9 N11 O10 119.4(5) . . ?
O11 N11 O9 121.0(5) . . ?
O11 N11 O10 119.6(5) . . ?
N1 C1 H1 118.6 . . ?
N1 C1 C2 122.8(4) . . ?
C2 C1 H1 118.6 . . ?
C1 C2 H2 120.5 . . ?
C1 C2 C3 119.0(4) . . ?
C3 C2 H2 120.5 . . ?
C2 C3 H3 120.7 . . ?
C4 C3 C2 118.6(4) . . ?
C4 C3 H3 120.7 . . ?
C3 C4 H4 120.1 . . ?
C5 C4 C3 119.7(4) . . ?
C5 C4 H4 120.1 . . ?
N1 C5 C4 121.5(3) . . ?
N1 C5 C6 114.5(3) . . ?
C4 C5 C6 124.0(3) . . ?
N2 C6 C5 113.1(3) . . ?
N2 C6 C7 120.0(3) . . ?
C7 C6 C5 126.9(3) . . ?
C6 C7 H7 119.8 . . ?
C6 C7 C8 120.5(4) . . ?
C8 C7 H7 119.8 . . ?
C7 C8 C9 120.7(3) . . ?
C7 C8 C16 117.8(3) . . ?
C16 C8 C9 121.5(4) . . ?
C10 C9 C8 121.4(4) . . ?
C10 C9 C15 117.5(4) . . ?
C15 C9 C8 121.1(4) . . ?
C9 C10 H10 119.3 . . ?
C11 C10 C9 121.5(4) . . ?
C11 C10 H10 119.3 . . ?
C10 C11 H11 119.5 . . ?
C10 C11 C12 121.0(4) . . ?
C12 C11 H11 119.5 . . ?
C11 C12 C13 121.8(4) . . ?
C11 C12 C14 117.5(4) . . ?
C14 C12 C13 120.7(4) . . ?
C12 C13 H13A 109.5 . . ?
C12 C13 H13B 109.5 . . ?
C12 C13 H13C 109.5 . . ?
H13A C13 H13B 109.5 . . ?
H13A C13 H13C 109.5 . . ?
H13B C13 H13C 109.5 . . ?
C12 C14 H14 118.9 . . ?
C15 C14 C12 122.1(4) . . ?
C15 C14 H14 118.9 . . ?
C9 C15 H15 119.8 . . ?
C14 C15 C9 120.4(4) . . ?
C14 C15 H15 119.8 . . ?
C8 C16 H16 119.9 . . ?
C17 C16 C8 120.3(4) . . ?
C17 C16 H16 119.9 . . ?
N2 C17 C16 119.5(3) . . ?
N2 C17 C18 113.2(3) . . ?
C16 C17 C18 127.2(4) . . ?
N3 C18 C17 114.7(3) . . ?
N3 C18 C19 121.3(3) . . ?
C19 C18 C17 124.0(3) . . ?
C18 C19 H19 120.4 . . ?
C18 C19 C20 119.2(4) . . ?
C20 C19 H19 120.4 . . ?
C19 C20 H20 120.2 . . ?
C21 C20 C19 119.5(4) . . ?
C21 C20 H20 120.2 . . ?
C20 C21 H21 120.6 . . ?
C20 C21 C22 118.7(4) . . ?
C22 C21 H21 120.6 . . ?
N3 C22 C21 122.8(4) . . ?
N3 C22 H22 118.6 . . ?
C21 C22 H22 118.6 . . ?
N4 C23 H23 118.8 . . ?
N4 C23 C24 122.5(4) . . ?
C24 C23 H23 118.8 . . ?
C23 C24 H24 120.2 . . ?
C25 C24 C23 119.7(4) . . ?
C25 C24 H24 120.2 . . ?
C24 C25 H25 120.5 . . ?
C24 C25 C26 119.0(3) . . ?
C26 C25 H25 120.5 . . ?
C25 C26 C27 123.1(3) . . ?
C40 C26 C25 118.1(3) . . ?
C40 C26 C27 118.7(3) . . ?
N8 C27 C26 117.8(3) . . ?
N8 C27 C34 121.7(3) . . ?
C34 C27 C26 120.4(3) . . ?
N8 C28 C29 118.9(4) . . ?
N8 C28 C33 121.4(3) . . ?
C33 C28 C29 119.7(4) . . ?
C28 C29 H29 120.2 . . ?
C30 C29 C28 119.6(4) . . ?
C30 C29 H29 120.2 . . ?
C29 C30 H30 119.5 . . ?
C29 C30 C31 121.0(4) . . ?
C31 C30 H30 119.5 . . ?
C30 C31 H31 119.5 . . ?
C32 C31 C30 121.1(4) . . ?
C32 C31 H31 119.5 . . ?
C31 C32 H32 120.2 . . ?
C31 C32 C33 119.6(4) . . ?
C33 C32 H32 120.2 . . ?
N7 C33 C28 121.7(4) . . ?
N7 C33 C32 119.3(4) . . ?
C28 C33 C32 119.0(4) . . ?
N7 C34 C27 122.0(3) . . ?
N7 C34 C35 118.8(3) . . ?
C27 C34 C35 119.2(3) . . ?
C36 C35 C34 122.1(3) . . ?
C39 C35 C34 119.5(3) . . ?
C39 C35 C36 118.4(3) . . ?
C35 C36 H36 120.8 . . ?
C37 C36 C35 118.4(4) . . ?
C37 C36 H36 120.8 . . ?
C36 C37 H37 120.1 . . ?
C36 C37 C38 119.9(4) . . ?
C38 C37 H37 120.1 . . ?
N5 C38 C37 122.6(4) . . ?
N5 C38 H38 118.7 . . ?
C37 C38 H38 118.7 . . ?
N5 C39 C35 122.9(3) . . ?
N5 C39 C40 116.0(3) . . ?
C35 C39 C40 121.1(3) . . ?
N4 C40 C26 122.7(3) . . ?
N4 C40 C39 116.3(3) . . ?
C26 C40 C39 121.0(3) . . ?
N6 C41 H41 118.5 . . ?
N6 C41 C42 123.0(4) . . ?
C42 C41 H41 118.5 . . ?
C41 C42 H42 120.1 . . ?
C41 C42 C43 119.9(5) . . ?
C43 C42 H42 120.1 . . ?
C42 C43 C44 119.5(5) . . ?
C48 C43 C42 116.8(4) . . ?
C48 C43 C44 123.6(5) . . ?
O1A C44 C43 112.2(5) . . ?
O1A C44 H44 100.1 . . ?
O1A C44 C45 126.7(6) . . ?
O1B C44 C43 116.5(5) . . ?
O1B C44 H44A 100.9 . . ?
O1B C44 C45 121.1(6) . . ?
C43 C44 H44 100.1 . . ?
C43 C44 H44A 100.9 . . ?
C45 C44 C43 111.8(4) . . ?
C45 C44 H44 100.1 . . ?
C45 C44 H44A 100.9 . . ?
C44 C45 H45A 105.5 . . ?
C44 C45 H45B 105.5 . . ?
C44 C45 C46 127.1(6) . . ?
H45A C45 H45B 106.1 . . ?
C46 C45 H45A 105.5 . . ?
C46 C45 H45B 105.5 . . ?
O2 C46 C45 119.4(6) . . ?
O2 C46 C47 122.6(5) . . ?
C47 C46 C45 118.0(5) . . ?
C46 C47 H47A 109.5 . . ?
C46 C47 H47B 109.5 . . ?
C46 C47 H47C 109.5 . . ?
H47A C47 H47B 109.5 . . ?
H47A C47 H47C 109.5 . . ?
H47B C47 H47C 109.5 . . ?
C43 C48 H48 119.9 . . ?
C49 C48 C43 120.3(4) . . ?
C49 C48 H48 119.9 . . ?
N6 C49 C48 122.6(4) . . ?
N6 C49 H49 118.7 . . ?
C48 C49 H49 118.7 . . ?
N12 C50 C51 166(3) . . ?
C50 C51 H51A 109.5 . . ?
C50 C51 H51B 109.5 . . ?
C50 C51 H51C 109.5 . . ?
H51A C51 H51B 109.5 . . ?
H51A C51 H51C 109.5 . . ?
H51B C51 H51C 109.5 . . ?
N12A C50A C51A 176.0(11) . . ?
C50A C51A H51D 109.5 . . ?
C50A C51A H51E 109.5 . . ?
C50A C51A H51F 109.5 . . ?
H51D C51A H51E 109.5 . . ?
H51D C51A H51F 109.5 . . ?
H51E C51A H51F 109.5 . . ?
N13 C52 C53 176(2) . . ?
C52 C53 H53A 109.5 . . ?
C52 C53 H53B 109.5 . . ?
C52 C53 H53C 109.5 . . ?
H53A C53 H53B 109.5 . . ?
H53A C53 H53C 109.5 . . ?
H53B C53 H53C 109.5 . . ?
N13A C52A C53A 174(2) . . ?
C52A C53A H53D 109.5 . . ?
C52A C53A H53E 109.5 . . ?
C52A C53A H53F 109.5 . . ?
H53D C53A H53E 109.5 . . ?
H53D C53A H53F 109.5 . . ?
H53E C53A H53F 109.5 . . ?

loop_
_geom_bond_atom_site_label_1
_geom_bond_atom_site_label_2
_geom_bond_distance
_geom_bond_site_symmetry_2
_geom_bond_publ_flag
Ru1 N1 2.069(3) . ?
Ru1 N2 1.957(3) . ?
Ru1 N3 2.067(3) . ?
Ru1 N4 2.093(3) . ?
Ru1 N5 2.070(3) . ?
Ru1 N6 2.120(3) . ?
O2 C46 1.231(7) . ?
O1A H1A 0.8400 . ?
O1A C44 1.312(8) . ?
O1B H1B 0.8400 . ?
O1B C44 1.316(8) . ?
O3 N9 1.222(5) . ?
O4 N9 1.234(5) . ?
O5 N9 1.252(5) . ?
O6 N10 1.239(6) . ?
O7 N10 1.208(6) . ?
O8 N10 1.279(6) . ?
O9 N11 1.253(6) . ?
O10 N11 1.256(6) . ?
O11 N11 1.237(6) . ?
O1W H1WA 0.810(17) . ?
O1W H1WB 0.808(16) . ?
O1W H1WC 0.794(16) . ?
O2W H2WA 0.815(19) . ?
O2W H2WB 0.799(19) . ?
N1 C1 1.342(5) . ?
N1 C5 1.373(5) . ?
N2 C6 1.355(5) . ?
N2 C17 1.355(5) . ?
N3 C18 1.376(5) . ?
N3 C22 1.345(5) . ?
N4 C23 1.341(5) . ?
N4 C40 1.366(5) . ?
N5 C38 1.342(5) . ?
N5 C39 1.360(5) . ?
N6 C41 1.342(5) . ?
N6 C49 1.349(5) . ?
N7 C33 1.347(5) . ?
N7 C34 1.328(5) . ?
N8 C27 1.324(5) . ?
N8 C28 1.356(5) . ?
C1 H1 0.9500 . ?
C1 C2 1.383(6) . ?
C2 H2 0.9500 . ?
C2 C3 1.399(6) . ?
C3 H3 0.9500 . ?
C3 C4 1.386(6) . ?
C4 H4 0.9500 . ?
C4 C5 1.385(5) . ?
C5 C6 1.476(5) . ?
C6 C7 1.387(5) . ?
C7 H7 0.9500 . ?
C7 C8 1.404(5) . ?
C8 C9 1.494(5) . ?
C8 C16 1.405(5) . ?
C9 C10 1.396(6) . ?
C9 C15 1.397(6) . ?
C10 H10 0.9500 . ?
C10 C11 1.383(6) . ?
C11 H11 0.9500 . ?
C11 C12 1.386(6) . ?
C12 C13 1.506(5) . ?
C12 C14 1.389(6) . ?
C13 H13A 0.9800 . ?
C13 H13B 0.9800 . ?
C13 H13C 0.9800 . ?
C14 H14 0.9500 . ?
C14 C15 1.381(6) . ?
C15 H15 0.9500 . ?
C16 H16 0.9500 . ?
C16 C17 1.397(5) . ?
C17 C18 1.475(5) . ?
C18 C19 1.388(5) . ?
C19 H19 0.9500 . ?
C19 C20 1.396(6) . ?
C20 H20 0.9500 . ?
C20 C21 1.381(6) . ?
C21 H21 0.9500 . ?
C21 C22 1.390(6) . ?
C22 H22 0.9500 . ?
C23 H23 0.9500 . ?
C23 C24 1.392(5) . ?
C24 H24 0.9500 . ?
C24 C25 1.379(6) . ?
C25 H25 0.9500 . ?
C25 C26 1.402(5) . ?
C26 C27 1.465(5) . ?
C26 C40 1.395(5) . ?
C27 C34 1.436(5) . ?
C28 C29 1.424(5) . ?
C28 C33 1.421(5) . ?
C29 H29 0.9500 . ?
C29 C30 1.363(6) . ?
C30 H30 0.9500 . ?
C30 C31 1.415(6) . ?
C31 H31 0.9500 . ?
C31 C32 1.364(6) . ?
C32 H32 0.9500 . ?
C32 C33 1.432(6) . ?
C34 C35 1.457(5) . ?
C35 C36 1.415(5) . ?
C35 C39 1.397(5) . ?
C36 H36 0.9500 . ?
C36 C37 1.375(6) . ?
C37 H37 0.9500 . ?
C37 C38 1.401(5) . ?
C38 H38 0.9500 . ?
C39 C40 1.449(5) . ?
C41 H41 0.9500 . ?
C41 C42 1.384(6) . ?
C42 H42 0.9500 . ?
C42 C43 1.396(7) . ?
C43 C44 1.521(6) . ?
C43 C48 1.386(7) . ?
C44 H44 1.0000 . ?
C44 H44A 1.0000 . ?
C44 C45 1.431(8) . ?
C45 H45A 0.9900 . ?
C45 H45B 0.9900 . ?
C45 C46 1.501(8) . ?
C46 C47 1.463(8) . ?
C47 H47A 0.9800 . ?
C47 H47B 0.9800 . ?
C47 H47C 0.9800 . ?
C48 H48 0.9500 . ?
C48 C49 1.386(6) . ?
C49 H49 0.9500 . ?
N12 C50 1.176(7) . ?
C50 C51 1.404(7) . ?
C51 H51A 0.9800 . ?
C51 H51B 0.9800 . ?
C51 H51C 0.9800 . ?
N12A C50A 1.175(7) . ?
C50A C51A 1.403(7) . ?
C51A H51D 0.9800 . ?
C51A H51E 0.9800 . ?
C51A H51F 0.9800 . ?
N13 C52 1.175(7) . ?
C52 C53 1.403(7) . ?
C53 H53A 0.9800 . ?
C53 H53B 0.9800 . ?
C53 H53C 0.9800 . ?
N13A C52A 1.175(7) . ?
C52A C53A 1.404(7) . ?
C53A H53D 0.9800 . ?
C53A H53E 0.9800 . ?
C53A H53F 0.9800 . ?

loop_
_geom_hbond_atom_site_label_D
_geom_hbond_atom_site_label_H
_geom_hbond_atom_site_label_A
_geom_hbond_distance_DH
_geom_hbond_distance_HA
_geom_hbond_distance_DA
_geom_hbond_angle_DHA
_geom_hbond_site_symmetry_A
_geom_hbond_publ_flag
O1A H1A O9 0.84 1.91 2.738(9) 168.5 . yes
O1B H1B O9 0.84 2.12 2.931(8) 163.1 . yes
O1B H1B O10 0.84 2.53 3.155(8) 131.8 . yes
O1B H1B N11 0.84 2.61 3.366(8) 150.6 . yes
O1W H1WA O2W 0.810(17) 1.87(3) 2.378(7) 120(3) . yes
O1W H1WB O11 0.808(16) 1.829(18) 2.624(5) 168(5) . yes
O1W H1WB N11 0.808(16) 2.32(3) 2.971(6) 138(4) . yes
O1W H1WC O6 0.794(16) 1.64(3) 2.344(5) 147(4) 3_566 yes
O2W H2WA O6 0.815(19) 2.32(4) 2.992(7) 141(6) . yes
O2W H2WA O8 0.815(19) 2.06(5) 2.788(8) 149(9) . yes
O2W H2WA N10 0.815(19) 2.54(3) 3.323(8) 162(6) . yes
O2W H2WB O3 0.799(19) 1.98(4) 2.656(7) 142(6) . yes
C1 H1 O4 0.95 2.26 3.101(5) 146.9 . yes
C2 H2 O3 0.95 2.47 3.116(6) 124.9 3_666 yes
C4 H4 O9 0.95 2.39 3.230(5) 147.0 1_655 yes
C4 H4 N11 0.95 2.69 3.346(6) 126.6 1_655 yes
C16 H16 O4 0.95 2.44 3.384(6) 171.5 4_565 yes
C19 H19 O3 0.95 2.50 3.237(6) 134.0 4_565 yes
C19 H19 O4 0.95 2.42 3.358(5) 170.3 4_565 yes
C19 H19 N9 0.95 2.63 3.503(5) 152.8 4_565 yes
C21 H21 O1B 0.95 2.60 3.351(8) 136.7 2_545 yes
C21 H21 O10 0.95 2.64 3.205(6) 118.7 2_545 yes
C22 H22 N13A 0.95 2.64 3.428(15) 140.4 2_545 yes
C23 H23 O11 0.95 2.51 3.279(5) 138.2 . yes
C24 H24 O6 0.95 2.32 3.133(6) 143.0 3_566 yes
C38 H38 N2 0.95 2.63 3.142(5) 114.4 . yes
C38 H38 N12 0.95 2.80 3.42(3) 123.7 2_645 yes
C38 H38 N12A 0.95 2.61 3.303(7) 130.1 2_645 yes
C41 H41 O7 0.95 2.48 3.142(6) 126.5 2_545 yes
C41 H41 N3 0.95 2.52 3.077(5) 117.9 . yes
C49 H49 O5 0.95 2.49 3.283(5) 141.1 . yes
C51 H51C O5 0.98 2.73 3.51(3) 137.7 . yes
C53 H53A O9 0.98 2.56 3.344(17) 136.7 2 yes
C53A H53D O7 0.98 2.62 3.55(2) 158.4 . yes
C53A H53E O9 0.98 2.44 3.420(18) 173.3 2 yes

loop_
_geom_torsion_atom_site_label_1
_geom_torsion_atom_site_label_2
_geom_torsion_atom_site_label_3
_geom_torsion_atom_site_label_4
_geom_torsion
_geom_torsion_site_symmetry_1
_geom_torsion_site_symmetry_2
_geom_torsion_site_symmetry_3
_geom_torsion_site_symmetry_4
_geom_torsion_publ_flag
Ru1 N1 C1 C2 -178.8(3) . . . . ?
Ru1 N1 C5 C4 -179.6(3) . . . . ?
Ru1 N1 C5 C6 1.8(4) . . . . ?
Ru1 N2 C6 C5 -3.4(4) . . . . ?
Ru1 N2 C6 C7 175.9(3) . . . . ?
Ru1 N2 C17 C16 -177.4(3) . . . . ?
Ru1 N2 C17 C18 0.8(4) . . . . ?
Ru1 N3 C18 C17 -1.4(4) . . . . ?
Ru1 N3 C18 C19 179.4(3) . . . . ?
Ru1 N3 C22 C21 179.6(3) . . . . ?
Ru1 N4 C23 C24 -175.4(3) . . . . ?
Ru1 N4 C40 C26 178.6(3) . . . . ?
Ru1 N4 C40 C39 -1.8(4) . . . . ?
Ru1 N5 C38 C37 179.9(3) . . . . ?
Ru1 N5 C39 C35 179.6(3) . . . . ?
Ru1 N5 C39 C40 -1.0(4) . . . . ?
Ru1 N6 C41 C42 -177.0(3) . . . . ?
Ru1 N6 C49 C48 176.2(3) . . . . ?
O1A C44 C45 C46 27.1(14) . . . . ?
O1B C44 C45 C46 -45.7(13) . . . . ?
N1 C1 C2 C3 -1.2(7) . . . . ?
N1 C5 C6 N2 0.9(5) . . . . ?
N1 C5 C6 C7 -178.4(4) . . . . ?
N2 C6 C7 C8 0.9(6) . . . . ?
N2 C17 C18 N3 0.4(5) . . . . ?
N2 C17 C18 C19 179.6(4) . . . . ?
N3 C18 C19 C20 0.9(6) . . . . ?
N4 C23 C24 C25 -2.5(6) . . . . ?
N5 C39 C40 N4 1.8(5) . . . . ?
N5 C39 C40 C26 -178.5(3) . . . . ?
N6 C41 C42 C43 1.1(7) . . . . ?
N7 C34 C35 C36 -1.1(6) . . . . ?
N7 C34 C35 C39 179.3(3) . . . . ?
N8 C27 C34 N7 -2.7(6) . . . . ?
N8 C27 C34 C35 177.9(3) . . . . ?
N8 C28 C29 C30 -177.7(4) . . . . ?
N8 C28 C33 N7 -2.9(6) . . . . ?
N8 C28 C33 C32 176.5(4) . . . . ?
C1 N1 C5 C4 1.7(6) . . . . ?
C1 N1 C5 C6 -177.0(3) . . . . ?
C1 C2 C3 C4 1.2(7) . . . . ?
C2 C3 C4 C5 0.2(6) . . . . ?
C3 C4 C5 N1 -1.6(6) . . . . ?
C3 C4 C5 C6 176.9(4) . . . . ?
C4 C5 C6 N2 -177.7(4) . . . . ?
C4 C5 C6 C7 3.0(6) . . . . ?
C5 N1 C1 C2 -0.2(6) . . . . ?
C5 C6 C7 C8 -179.9(4) . . . . ?
C6 N2 C17 C16 -2.4(5) . . . . ?
C6 N2 C17 C18 175.7(3) . . . . ?
C6 C7 C8 C9 -178.6(4) . . . . ?
C6 C7 C8 C16 -1.2(6) . . . . ?
C7 C8 C9 C10 -1.2(6) . . . . ?
C7 C8 C9 C15 179.0(4) . . . . ?
C7 C8 C16 C17 -0.3(6) . . . . ?
C8 C9 C10 C11 178.6(4) . . . . ?
C8 C9 C15 C14 -177.9(4) . . . . ?
C8 C16 C17 N2 2.0(6) . . . . ?
C8 C16 C17 C18 -175.8(4) . . . . ?
C9 C8 C16 C17 177.1(3) . . . . ?
C9 C10 C11 C12 -0.1(7) . . . . ?
C10 C9 C15 C14 2.2(7) . . . . ?
C10 C11 C12 C13 -178.5(4) . . . . ?
C10 C11 C12 C14 1.0(7) . . . . ?
C11 C12 C14 C15 -0.3(7) . . . . ?
C12 C14 C15 C9 -1.3(8) . . . . ?
C13 C12 C14 C15 179.2(4) . . . . ?
C15 C9 C10 C11 -1.6(6) . . . . ?
C16 C8 C9 C10 -178.5(4) . . . . ?
C16 C8 C9 C15 1.7(6) . . . . ?
C16 C17 C18 N3 178.4(4) . . . . ?
C16 C17 C18 C19 -2.4(6) . . . . ?
C17 N2 C6 C5 -178.4(3) . . . . ?
C17 N2 C6 C7 1.0(5) . . . . ?
C17 C18 C19 C20 -178.2(4) . . . . ?
C18 N3 C22 C21 -0.3(6) . . . . ?
C18 C19 C20 C21 -0.2(6) . . . . ?
C19 C20 C21 C22 -0.8(6) . . . . ?
C20 C21 C22 N3 1.0(6) . . . . ?
C22 N3 C18 C17 178.5(3) . . . . ?
C22 N3 C18 C19 -0.7(5) . . . . ?
C23 N4 C40 C26 0.5(5) . . . . ?
C23 N4 C40 C39 -179.8(3) . . . . ?
C23 C24 C25 C26 -0.2(6) . . . . ?
C24 C25 C26 C27 -177.4(4) . . . . ?
C24 C25 C26 C40 2.8(6) . . . . ?
C25 C26 C27 N8 4.1(6) . . . . ?
C25 C26 C27 C34 -177.5(4) . . . . ?
C25 C26 C40 N4 -3.1(6) . . . . ?
C25 C26 C40 C39 177.3(3) . . . . ?
C26 C27 C34 N7 179.0(3) . . . . ?
C26 C27 C34 C35 -0.4(5) . . . . ?
C27 N8 C28 C29 179.4(4) . . . . ?
C27 N8 C28 C33 1.1(5) . . . . ?
C27 C26 C40 N4 177.1(3) . . . . ?
C27 C26 C40 C39 -2.5(5) . . . . ?
C27 C34 C35 C36 178.4(4) . . . . ?
C27 C34 C35 C39 -1.3(5) . . . . ?
C28 N8 C27 C26 179.8(3) . . . . ?
C28 N8 C27 C34 1.5(5) . . . . ?
C28 C29 C30 C31 0.8(6) . . . . ?
C29 C28 C33 N7 178.8(4) . . . . ?
C29 C28 C33 C32 -1.8(6) . . . . ?
C29 C30 C31 C32 -1.0(7) . . . . ?
C30 C31 C32 C33 -0.2(7) . . . . ?
C31 C32 C33 N7 -179.0(4) . . . . ?
C31 C32 C33 C28 1.6(6) . . . . ?
C33 N7 C34 C27 0.9(5) . . . . ?
C33 N7 C34 C35 -179.6(3) . . . . ?
C33 C28 C29 C30 0.6(6) . . . . ?
C34 N7 C33 C28 1.7(6) . . . . ?
C34 N7 C33 C32 -177.6(4) . . . . ?
C34 C35 C36 C37 178.9(4) . . . . ?
C34 C35 C39 N5 -179.6(3) . . . . ?
C34 C35 C39 C40 1.1(5) . . . . ?
C35 C36 C37 C38 0.9(6) . . . . ?
C35 C39 C40 N4 -178.8(3) . . . . ?
C35 C39 C40 C26 0.9(6) . . . . ?
C36 C35 C39 N5 0.7(6) . . . . ?
C36 C35 C39 C40 -178.6(3) . . . . ?
C36 C37 C38 N5 0.3(6) . . . . ?
C38 N5 C39 C35 0.5(5) . . . . ?
C38 N5 C39 C40 179.9(3) . . . . ?
C39 N5 C38 C37 -1.1(6) . . . . ?
C39 C35 C36 C37 -1.4(6) . . . . ?
C40 N4 C23 C24 2.3(6) . . . . ?
C40 C26 C27 N8 -176.1(3) . . . . ?
C40 C26 C27 C34 2.3(5) . . . . ?
C41 N6 C49 C48 -0.8(6) . . . . ?
C41 C42 C43 C44 176.4(4) . . . . ?
C41 C42 C43 C48 -1.4(7) . . . . ?
C42 C43 C44 O1A 71.0(7) . . . . ?
C42 C43 C44 O1B 136.6(6) . . . . ?
C42 C43 C44 C45 -78.2(7) . . . . ?
C42 C43 C48 C49 0.6(6) . . . . ?
C43 C44 C45 C46 170.9(7) . . . . ?
C43 C48 C49 N6 0.5(7) . . . . ?
C44 C43 C48 C49 -177.1(4) . . . . ?
C44 C45 C46 O2 177.2(8) . . . . ?
C44 C45 C46 C47 -3.5(12) . . . . ?
C48 C43 C44 O1A -111.3(7) . . . . ?
C48 C43 C44 O1B -45.8(8) . . . . ?
C48 C43 C44 C45 99.5(7) . . . . ?
C49 N6 C41 C42 0.0(6) . . . . ?
